data_4330765
loop_
_publ_author_name
'Paul J. Saines'
'Mark Steinmann'
'Jin-Chong Tan'
'Hamish H.-M. Yeung'
'Wei Li'
'Phillip T. Barton'
'Anthony K. Cheetham'

_publ_contact_author_address
;Department of Materials Science and Metallurgy
The University of Cambridge
Cambridge
Cambs, UK
;
_publ_contact_author_email akc30@cam.ac.uk
_publ_contact_author_fax 441223334567
_publ_contact_author_name 'Cheetham, Anthony K.'
_publ_contact_author_phone 441223767061
_publ_section_title
;
 Isomer-Directed Structural Diversity and Its Effect on the Nanosheet
 Exfoliation and Magnetic Properties of 2,3-Dimethylsuccinate Hybrid
 Frameworks
;
_journal_name_full 'Inorganic Chemistry'
_journal_page_first 11198
_journal_page_last 11209
_journal_paper_doi 10.1021/ic302011x
_journal_volume 51
_journal_year 2012
_chemical_compound_source 'synthesis as described'
_chemical_formula_moiety 'C12 H20 Mn2 O10, 2(H2 O)'
_chemical_formula_sum 'C12 H24 Mn2 O12'
_chemical_formula_weight 470.19
_chemical_name_systematic
;
 ?
;
_space_group_IT_number 14
_symmetry_cell_setting monoclinic
_symmetry_Int_Tables_number 14
_symmetry_space_group_name_Hall '-P 2ybc'
_symmetry_space_group_name_H-M 'P 1 21/c 1'
_atom_sites_solution_hydrogens geom
_atom_sites_solution_primary heavy
_atom_sites_solution_secondary difmap
_audit_creation_date 2012-01-17T14:30:16-00:00
_audit_creation_method 'WinGX routine CIF_UPDATE'
_cell_angle_alpha 90
_cell_angle_beta 90.785(10)
_cell_angle_gamma 90
_cell_formula_units_Z 4
_cell_length_a 9.8843(11)
_cell_length_b 11.4178(14)
_cell_length_c 15.884(2)
_cell_measurement_reflns_used 1014
_cell_measurement_temperature 120(2)
_cell_measurement_theta_max 71.7634
_cell_measurement_theta_min 4.4607
_cell_measurement_wavelength 1.5418
_cell_volume 1792.5(4)
_computing_cell_refinement 'CrysAlisPro V1.171.35.11 (Agilent Technologies)'
_computing_data_collection 'CrysAlisPro V1.171.35.11 (Agilent Technologies)'
_computing_data_reduction 'CrysAlisPro V1.171.35.11 (Agilent Technologies)'
_computing_molecular_graphics 'Diamond (Brandenburg 1997)'
_computing_publication_material 'WinGX publication routines (Farrugia, 1999)'
_computing_structure_refinement 'SHELXL-97 (Sheldrick, 2008)'
_computing_structure_solution 'SHELXS-97 (Sheldrick, 1990)'
_diffrn_ambient_temperature 120(2)
_diffrn_detector_area_resol_mean 16.1183
_diffrn_measured_fraction_theta_full 0.733
_diffrn_measured_fraction_theta_max 0.722
_diffrn_measurement_device_type 'Xcalibur, Eos, Gemini ultra'
_diffrn_radiation_monochromator mirror
_diffrn_radiation_probe x-ray
_diffrn_radiation_source 'Enhance Ultra (Cu) x-ray Source'
_diffrn_radiation_type CuK\a
_diffrn_radiation_wavelength 1.54184
_diffrn_reflns_av_R_equivalents 0.0701
_diffrn_reflns_av_unetI/netI 0.0698
_diffrn_reflns_limit_h_max 11
_diffrn_reflns_limit_h_min -9
_diffrn_reflns_limit_k_max 12
_diffrn_reflns_limit_k_min -13
_diffrn_reflns_limit_l_max 18
_diffrn_reflns_limit_l_min -19
_diffrn_reflns_number 4309
_diffrn_reflns_theta_full 67.7
_diffrn_reflns_theta_max 72.05
_diffrn_reflns_theta_min 5.92
_exptl_absorpt_coefficient_mu 12.032
_exptl_absorpt_correction_T_max 0.671
_exptl_absorpt_correction_T_min 0.176
_exptl_absorpt_correction_type analytical
_exptl_absorpt_process_details
;
CrysAlisPro, Agilent Technologies,
Version 1.171.35.11 (release 16-05-2011 CrysAlis171 .NET)
(compiled May 16 2011,17:55:39)
Analytical numeric absorption correction using a multifaceted crystal
            model based on expressions derived by R.C. Clark & J.S. Reid.
(Clark, R. C. & Reid, J. S. (1995). Acta Cryst. A51, 887-897)
;
_exptl_crystal_colour colourless
_exptl_crystal_density_diffrn 1.742
_exptl_crystal_description needle
_exptl_crystal_F_000 968
_exptl_crystal_size_max 0.4042
_exptl_crystal_size_mid 0.0608
_exptl_crystal_size_min 0.0404
_refine_diff_density_max 1.884
_refine_diff_density_min -1.148
_refine_diff_density_rms 0.167
_refine_ls_extinction_coef 0.0024(7)
_refine_ls_extinction_expression Fc^*^=kFc[1+0.001xFc^2^\l^3^/sin(2\q)]^-1/4^
_refine_ls_extinction_method SHELXL
_refine_ls_goodness_of_fit_ref 1.044
_refine_ls_hydrogen_treatment mixed
_refine_ls_matrix_type full
_refine_ls_number_parameters 220
_refine_ls_number_reflns 2547
_refine_ls_number_restraints 31
_refine_ls_restrained_S_all 1.044
_refine_ls_R_factor_all 0.1184
_refine_ls_R_factor_gt 0.0945
_refine_ls_shift/su_max 0.000
_refine_ls_shift/su_mean 0.000
_refine_ls_structure_factor_coef Fsqd
_refine_ls_weighting_details 'calc w=1/[\s^2^(Fo^2^)+(0.1236P)^2^+26.1158P] where P=(Fo^2^+2Fc^2^)/3'
_refine_ls_weighting_scheme calc
_refine_ls_wR_factor_gt 0.2329
_refine_ls_wR_factor_ref 0.2514
_reflns_number_gt 1965
_reflns_number_total 2547
_reflns_threshold_expression >2sigma(I)
_cod_data_source_file ic302011x_si_002_5.cif
_cod_data_source_block Compound4
_cod_database_code 4330765

loop_
_symmetry_equiv_pos_as_xyz
'x, y, z'
'-x, y+1/2, -z+1/2'
'-x, -y, -z'
'x, -y-1/2, z-1/2'

loop_
_atom_site_label
_atom_site_type_symbol
_atom_site_fract_x
_atom_site_fract_y
_atom_site_fract_z
_atom_site_U_iso_or_equiv
_atom_site_adp_type
_atom_site_occupancy
_atom_site_symmetry_multiplicity
_atom_site_calc_flag
_atom_site_refinement_flags
Mn1 Mn -0.01317(12) 0.16169(14) 0.22305(9) 0.0136(5) Uani 1 1 d .
Mn2 Mn 0.16756(12) -0.08608(14) 0.33364(9) 0.0144(5) Uani 1 1 d .
O2 O 0.0138(8) 0.0068(8) 0.1541(5) 0.0339(19) Uani 1 1 d .
O11 O 0.2881(6) 0.0301(8) 0.2652(6) 0.034(2) Uani 1 1 d .
O12 O 0.1957(6) 0.2033(7) 0.2317(5) 0.0229(16) Uani 1 1 d .
C14 C 0.5348(12) 0.1155(15) 0.1979(10) 0.0476(19) Uani 1 1 d .
H14 H 0.5439 0.0418 0.2291 0.057 Uiso 1 1 calc R
O1W O 0.2504(7) -0.0250(8) 0.4543(5) 0.0309(19) Uani 1 1 d .
H1WA H 0.3255 0.0134 0.4469 0.046 Uiso 1 1 d R
H1WB H 0.1933 0.0213 0.4791 0.046 Uiso 1 1 d R
C12 C 0.4351(12) 0.2004(16) 0.2460(10) 0.0476(19) Uani 1 1 d .
H12 H 0.4273 0.2752 0.2161 0.057 Uiso 1 1 calc R
C11 C 0.2973(10) 0.1354(13) 0.2440(10) 0.043(4) Uani 1 1 d U
C15 C 0.4776(12) 0.0910(15) 0.1117(11) 0.0476(19) Uani 1 1 d .
H15A H 0.3939 0.0491 0.1166 0.071 Uiso 1 1 calc R
H15B H 0.5407 0.0447 0.0806 0.071 Uiso 1 1 calc R
H15C H 0.4617 0.1636 0.0828 0.071 Uiso 1 1 calc R
C4 C 0.0257(14) -0.184(2) 0.0204(10) 0.062(3) Uani 1 1 d D
H4 H 0.0137 -0.1126 -0.0132 0.074 Uiso 1 1 calc R
C2 C -0.0638(16) -0.173(2) 0.0954(10) 0.062(3) Uani 1 1 d .
H2 H -0.0751 -0.2517 0.1185 0.074 Uiso 1 1 calc R
C13 C 0.4933(12) 0.2198(15) 0.3337(10) 0.0476(19) Uani 1 1 d .
H13A H 0.5844 0.2481 0.3298 0.071 Uiso 1 1 calc R
H13B H 0.4930 0.1472 0.3642 0.071 Uiso 1 1 calc R
H13C H 0.4393 0.2764 0.3628 0.071 Uiso 1 1 calc R
C3 C -0.1935(16) -0.137(2) 0.0627(10) 0.062(3) Uani 1 1 d .
H3A H -0.1821 -0.0728 0.0245 0.093 Uiso 1 1 calc R
H3B H -0.2499 -0.1132 0.1083 0.093 Uiso 1 1 calc R
H3C H -0.2352 -0.2016 0.0334 0.093 Uiso 1 1 calc R
C1 C 0.0196(16) -0.1011(14) 0.1618(8) 0.047(4) Uani 1 1 d U
O3 O -0.0432(6) -0.3794(7) -0.0062(4) 0.0202(15) Uani 1 1 d .
C6 C -0.0028(9) -0.2850(10) -0.0366(6) 0.021(2) Uani 1 1 d U
O4 O 0.0360(6) -0.2768(6) -0.1132(4) 0.0150(13) Uani 1 1 d .
O1 O 0.0538(6) -0.1568(7) 0.2262(4) 0.0184(14) Uani 1 1 d .
C16 C 0.6725(10) 0.1860(11) 0.2038(9) 0.032(3) Uani 1 1 d U
O13 O 0.6761(6) 0.2830(8) 0.1712(5) 0.0297(19) Uani 1 1 d .
O14 O 0.7739(6) 0.1244(8) 0.2259(5) 0.0277(18) Uani 1 1 d .
C5 C 0.1841(13) -0.192(2) 0.0458(10) 0.062(3) Uani 1 1 d D
H5A H 0.2271 -0.2500 0.0114 0.093 Uiso 1 1 calc R
H5B H 0.1932 -0.2138 0.1039 0.093 Uiso 1 1 calc R
H5C H 0.2261 -0.1174 0.0370 0.093 Uiso 1 1 calc R
O4W O 0.5270(10) -0.0865(11) 0.4287(7) 0.050(3) Uani 1 1 d G
H4WA H 0.5859 -0.0828 0.3904 0.074 Uiso 1 1 d G
H4WB H 0.4490 -0.0733 0.4075 0.074 Uiso 1 1 d G
O2W O -0.0001(5) 0.0480(6) 0.3465(4) 0.0137(13) Uani 1 1 d D
H2WA H -0.063(9) -0.002(8) 0.352(6) 0.021 Uiso 1 1 d D
H2WB H 0.018(10) 0.081(9) 0.393(4) 0.021 Uiso 1 1 d D
O3W O -0.2352(6) -0.0690(7) 0.3282(5) 0.0252(16) Uani 1 1 d D
H3WA H -0.231(13) -0.136(5) 0.305(7) 0.038 Uiso 1 1 d D
H3WB H -0.257(12) -0.017(8) 0.292(6) 0.038 Uiso 1 1 d D

loop_
_atom_site_aniso_label
_atom_site_aniso_U_11
_atom_site_aniso_U_22
_atom_site_aniso_U_33
_atom_site_aniso_U_23
_atom_site_aniso_U_13
_atom_site_aniso_U_12
Mn1 0.0120(7) 0.0138(9) 0.0150(8) 0.0023(6) 0.0026(4) -0.0014(5)
Mn2 0.0130(7) 0.0119(9) 0.0182(8) -0.0013(6) 0.0032(4) 0.0010(5)
O2 0.063(5) 0.015(5) 0.024(4) -0.002(3) -0.011(3) -0.005(3)
O11 0.017(3) 0.030(6) 0.054(5) 0.017(4) 0.007(3) 0.000(3)
O12 0.017(3) 0.015(4) 0.037(4) 0.001(3) 0.001(2) -0.002(2)
C14 0.031(3) 0.045(5) 0.067(5) -0.006(4) 0.007(3) -0.002(3)
O1W 0.022(3) 0.036(6) 0.035(4) -0.012(4) -0.003(3) 0.006(3)
C12 0.031(3) 0.045(5) 0.067(5) -0.006(4) 0.007(3) -0.002(3)
C11 0.014(5) 0.037(8) 0.079(9) 0.029(7) 0.006(5) 0.008(4)
C15 0.031(3) 0.045(5) 0.067(5) -0.006(4) 0.007(3) -0.002(3)
C4 0.073(5) 0.083(9) 0.031(4) -0.011(4) 0.005(3) -0.009(4)
C2 0.073(5) 0.083(9) 0.031(4) -0.011(4) 0.005(3) -0.009(4)
C13 0.031(3) 0.045(5) 0.067(5) -0.006(4) 0.007(3) -0.002(3)
C3 0.073(5) 0.083(9) 0.031(4) -0.011(4) 0.005(3) -0.009(4)
C1 0.096(10) 0.026(9) 0.019(6) -0.006(6) -0.022(5) -0.002(6)
O3 0.030(3) 0.015(4) 0.016(3) 0.001(3) 0.006(2) -0.005(2)
C6 0.025(4) 0.026(6) 0.012(4) 0.008(4) 0.008(3) -0.003(4)
O4 0.024(3) 0.007(4) 0.015(3) 0.002(3) 0.008(2) 0.002(2)
O1 0.025(3) 0.019(4) 0.011(3) 0.001(3) 0.004(2) -0.003(2)
C16 0.022(5) 0.017(7) 0.059(8) 0.019(5) 0.001(4) -0.001(4)
O13 0.011(3) 0.021(5) 0.057(5) 0.012(4) -0.003(3) -0.006(2)
O14 0.006(3) 0.030(5) 0.047(5) 0.015(4) 0.002(3) -0.002(2)
C5 0.073(5) 0.083(9) 0.031(4) -0.011(4) 0.005(3) -0.009(4)
O4W 0.051(5) 0.050(8) 0.047(6) -0.009(5) 0.004(4) -0.001(4)
O2W 0.015(3) 0.009(4) 0.017(3) -0.001(3) 0.003(2) -0.003(2)
O3W 0.022(3) 0.016(4) 0.037(4) -0.001(3) 0.005(3) -0.002(3)

loop_
_geom_angle_atom_site_label_1
_geom_angle_atom_site_label_2
_geom_angle_atom_site_label_3
_geom_angle
_geom_angle_site_symmetry_1
_geom_angle_site_symmetry_3
O2 Mn1 O12 95.3(3) . .
O2 Mn1 O14 88.6(3) . 1_455
O12 Mn1 O14 174.8(3) . 1_455
O2 Mn1 O4 95.9(3) . 3
O12 Mn1 O4 90.4(3) . 3
O14 Mn1 O4 92.6(3) 1_455 3
O2 Mn1 O1 169.3(3) . 2
O12 Mn1 O1 87.1(3) . 2
O14 Mn1 O1 89.7(3) 1_455 2
O4 Mn1 O1 73.6(2) 3 2
O2 Mn1 O2W 87.9(3) . .
O12 Mn1 O2W 91.6(3) . .
O14 Mn1 O2W 85.2(3) 1_455 .
O4 Mn1 O2W 175.6(2) 3 .
O1 Mn1 O2W 102.5(2) 2 .
O11 Mn2 O13 90.4(3) . 2_645
O11 Mn2 O1 96.8(3) . .
O13 Mn2 O1 94.4(3) 2_645 .
O11 Mn2 O1W 92.5(4) . .
O13 Mn2 O1W 89.6(3) 2_645 .
O1 Mn2 O1W 169.8(3) . .
O11 Mn2 O4 171.0(3) . 4_556
O13 Mn2 O4 87.0(3) 2_645 4_556
O1 Mn2 O4 74.8(2) . 4_556
O1W Mn2 O4 96.1(3) . 4_556
O11 Mn2 O2W 92.3(3) . .
O13 Mn2 O2W 176.6(3) 2_645 .
O1 Mn2 O2W 87.2(2) . .
O1W Mn2 O2W 88.3(3) . .
O4 Mn2 O2W 90.5(2) 4_556 .
C1 O2 Mn1 142.4(9) . .
C11 O11 Mn2 142.3(8) . .
C11 O12 Mn1 129.4(9) . .
C15 C14 C16 117.5(12) . .
C15 C14 C12 109.0(12) . .
C16 C14 C12 101.5(12) . .
C13 C12 C11 114.3(12) . .
C13 C12 C14 107.6(12) . .
C11 C12 C14 104.4(13) . .
O11 C11 O12 124.2(10) . .
O11 C11 C12 121.4(11) . .
O12 C11 C12 113.5(13) . .
C6 C4 C2 116.1(15) . .
C6 C4 C5 106.4(13) . .
C2 C4 C5 112.8(13) . .
C3 C2 C4 105.7(15) . .
C3 C2 C1 123.8(17) . .
C4 C2 C1 105.7(13) . .
O2 C1 O1 126.8(12) . .
O2 C1 C2 115.6(13) . .
O1 C1 C2 114.9(15) . .
O3 C6 O4 122.1(10) . .
O3 C6 C4 119.4(11) . .
O4 C6 C4 117.5(11) . .
C6 O4 Mn1 140.3(7) . 3
C6 O4 Mn2 119.7(7) . 4
Mn1 O4 Mn2 100.1(2) 3 4
C1 O1 Mn2 125.7(9) . .
C1 O1 Mn1 135.4(8) . 2_545
Mn2 O1 Mn1 98.7(3) . 2_545
O13 C16 O14 126.2(9) . .
O13 C16 C14 117.8(10) . .
O14 C16 C14 114.1(12) . .
C16 O13 Mn2 132.0(7) . 2_655
C16 O14 Mn1 130.8(8) . 1_655
Mn2 O2W Mn1 109.2(2) . .

loop_
_geom_bond_atom_site_label_1
_geom_bond_atom_site_label_2
_geom_bond_distance
_geom_bond_site_symmetry_2
Mn1 O2 2.099(9) .
Mn1 O12 2.121(6) .
Mn1 O14 2.149(6) 1_455
Mn1 O4 2.194(7) 3
Mn1 O1 2.262(8) 2
Mn1 O2W 2.353(7) .
Mn2 O11 2.097(8) .
Mn2 O13 2.152(7) 2_645
Mn2 O1 2.186(7) .
Mn2 O1W 2.187(8) .
Mn2 O4 2.211(6) 4_556
Mn2 O2W 2.268(7) .
O2 C1 1.240(19) .
O11 C11 1.252(17) .
O12 C11 1.281(14) .
C14 C15 1.50(2) .
C14 C16 1.583(16) .
C14 C12 1.59(2) .
C12 C13 1.52(2) .
C12 C11 1.551(17) .
C4 C6 1.49(2) .
C4 C2 1.50(2) .
C4 C5 1.614(15) .
C2 C3 1.44(2) .
C2 C1 1.56(2) .
C1 O1 1.248(16) .
O3 C6 1.248(13) .
C6 O4 1.283(11) .
O4 Mn1 2.194(7) 3
O4 Mn2 2.211(6) 4
O1 Mn1 2.262(8) 2_545
C16 O13 1.223(15) .
C16 O14 1.271(13) .
O13 Mn2 2.152(7) 2_655
O14 Mn1 2.149(6) 1_655
